data_4307169
loop_
_publ_author_name
'Glen P. A. Yap'
'Fernando Jove'
'Juan Urbano'
'Eleuterio Alvarez'
'Swiatoslaw Trofimenko'
'M. Mar D\'iaz-Requejo'
'Pedro J. P\'erez'

_publ_section_title
;
Unusual Polybrominated Polypyrazolylborates and Their Copper(I)
Complexes: Synthesis, Characterization, and Catalytic Activity
;
_journal_name_full 'Inorganic Chemistry'
_journal_page_first 780
_journal_page_last 787
_journal_paper_doi 10.1021/ic061714z
_journal_volume 46
_journal_year 2007
_chemical_formula_sum 'C30 H25 B Br3 N6 Tl'
_chemical_formula_weight 924.47
_chemical_name_systematic
; 
 ? 
;
_space_group_IT_number 146
_symmetry_cell_setting trigonal
_symmetry_space_group_name_Hall 'R 3'
_symmetry_space_group_name_H-M 'R 3 :H'
_atom_sites_solution_hydrogens geom
_atom_sites_solution_primary direct
_atom_sites_solution_secondary difmap
_audit_creation_method SHELXL-97
_cell_angle_alpha 90.00
_cell_angle_beta 90.00
_cell_angle_gamma 120.00
_cell_formula_units_Z 3
_cell_length_a 18.3335(18)
_cell_length_b 18.3335(18)
_cell_length_c 8.0474(12)
_cell_measurement_reflns_used 590
_cell_measurement_temperature 298(2)
_cell_measurement_theta_max 19.19
_cell_measurement_theta_min 2.22
_cell_volume 2342.5(5)
_computing_cell_refinement 'SHELXTL, Sheldrick (2001)'
_computing_data_collection 'SMART, Bruker (2002)'
_computing_data_reduction 'SHELXTL, Sheldrick (2001)'
_computing_molecular_graphics 'SHELXTL, Sheldrick (2001)'
_computing_publication_material 'SHELXTL, Sheldrick (2001)'
_computing_structure_refinement 'SHELXL-97 (Sheldrick, 1997)'
_computing_structure_solution 'SHELXS-97 (Sheldrick, 1990)'
_diffrn_ambient_temperature 298(2)
_diffrn_detector_area_resol_mean 836.6
_diffrn_measured_fraction_theta_full 1.000
_diffrn_measured_fraction_theta_max 0.941
_diffrn_measurement_device_type 'Bruker AXS APEX diffractometer'
_diffrn_measurement_method \w
_diffrn_radiation_monochromator graphite
_diffrn_radiation_source 'fine-focus sealed tube'
_diffrn_radiation_type MoK\a
_diffrn_radiation_wavelength 0.71073
_diffrn_reflns_av_R_equivalents 0.0358
_diffrn_reflns_av_sigmaI/netI 0.0675
_diffrn_reflns_limit_h_max 24
_diffrn_reflns_limit_h_min -24
_diffrn_reflns_limit_k_max 23
_diffrn_reflns_limit_k_min -23
_diffrn_reflns_limit_l_max 10
_diffrn_reflns_limit_l_min -10
_diffrn_reflns_number 4438
_diffrn_reflns_theta_full 25.00
_diffrn_reflns_theta_max 28.15
_diffrn_reflns_theta_min 2.22
_diffrn_standards_decay_% <1
_exptl_absorpt_coefficient_mu 9.040
_exptl_absorpt_correction_T_max 0.2580
_exptl_absorpt_correction_T_min 0.0550
_exptl_absorpt_correction_type multi-scan
_exptl_absorpt_process_details 'SADABS, Sheldrick (2003)'
_exptl_crystal_colour colourless
_exptl_crystal_density_diffrn 1.966
_exptl_crystal_density_method 'not measured'
_exptl_crystal_description block
_exptl_crystal_F_000 1314
_exptl_crystal_size_max 0.40
_exptl_crystal_size_mid 0.30
_exptl_crystal_size_min 0.15
_refine_diff_density_max 0.849
_refine_diff_density_min -0.714
_refine_diff_density_rms 0.115
_refine_ls_abs_structure_details 'Flack H D (1983), Acta Cryst. A39, 876-881'
_refine_ls_abs_structure_Flack -0.028(11)
_refine_ls_extinction_method none
_refine_ls_goodness_of_fit_ref 1.050
_refine_ls_hydrogen_treatment mixed
_refine_ls_matrix_type full
_refine_ls_number_parameters 126
_refine_ls_number_reflns 2325
_refine_ls_number_restraints 1
_refine_ls_restrained_S_all 1.050
_refine_ls_R_factor_all 0.0571
_refine_ls_R_factor_gt 0.0450
_refine_ls_shift/su_max 0.000
_refine_ls_shift/su_mean 0.000
_refine_ls_structure_factor_coef Fsqd
_refine_ls_weighting_details 'calc w=1/[\s^2^(Fo^2^)+(0.0295P)^2^] where P=(Fo^2^+2Fc^2^)/3'
_refine_ls_weighting_scheme calc
_refine_ls_wR_factor_gt 0.0773
_refine_ls_wR_factor_ref 0.0809
_reflns_number_gt 1919
_reflns_number_total 2325
_reflns_threshold_expression >2sigma(I)
_cod_data_source_file ic061714zsi20060910_125407.cif
_cod_data_source_block compound5_(local_labelling_jert043)
_cod_depositor_comments
;
The following automatic conversions were performed:
'_symmetry_cell_setting' value 'Trigonal' changed to 'trigonal' according
to '/home/saulius/struct/CIF-dictionaries/cif_core.dic' dictionary named
'cif_core.dic' version 2.4.1 from 2010-06-29.

Automatic conversion script
Id: cif_fix_enum 1527 2010-12-29 10:47:43Z saulius 
;
_cod_original_sg_symbol_H-M 'R 3'
_cod_database_code 4307169

loop_
_symmetry_equiv_pos_as_xyz
'x, y, z'
'-y, x-y, z'
'-x+y, -x, z'
'x+2/3, y+1/3, z+1/3'
'-y+2/3, x-y+1/3, z+1/3'
'-x+y+2/3, -x+1/3, z+1/3'
'x+1/3, y+2/3, z+2/3'
'-y+1/3, x-y+2/3, z+2/3'
'-x+y+1/3, -x+2/3, z+2/3'

loop_
_atom_site_label
_atom_site_type_symbol
_atom_site_fract_x
_atom_site_fract_y
_atom_site_fract_z
_atom_site_U_iso_or_equiv
_atom_site_adp_type
_atom_site_occupancy
_atom_site_symmetry_multiplicity
_atom_site_calc_flag
_atom_site_refinement_flags
_atom_site_disorder_assembly
_atom_site_disorder_group
Tl Tl 0.3333 0.6667 0.13832(4) 0.04702(18) Uani 1 3 d S . .
Br Br 0.66581(6) 0.90200(6) 0.52376(11) 0.0597(3) Uani 1 1 d . . .
B B 0.3333 0.6667 0.5901(19) 0.042(4) Uani 1 3 d S . .
H1 H 0.3333 0.6667 0.719(17) 0.050 Uiso 1 3 d S . .
N1 N 0.4454(4) 0.7043(4) 0.3700(7) 0.0398(16) Uani 1 1 d . . .
N2 N 0.4238(4) 0.7181(4) 0.5242(8) 0.0419(17) Uani 1 1 d . . .
C1 C 0.5427(6) 0.6818(6) 0.1151(11) 0.053(2) Uani 1 1 d . . .
H1A H 0.5002 0.6326 0.1628 0.064 Uiso 1 1 calc R . .
C2 C 0.5814(7) 0.6775(7) -0.0297(13) 0.069(3) Uani 1 1 d . . .
H2A H 0.5669 0.6256 -0.0763 0.083 Uiso 1 1 calc R . .
C3 C 0.6426(7) 0.7522(7) -0.1052(11) 0.063(3) Uani 1 1 d . . .
H3A H 0.6676 0.7498 -0.2040 0.076 Uiso 1 1 calc R . .
C4 C 0.6656(6) 0.8280(6) -0.0352(10) 0.055(2) Uani 1 1 d . . .
H4A H 0.7065 0.8773 -0.0855 0.066 Uiso 1 1 calc R . .
C5 C 0.6282(5) 0.8319(5) 0.1112(9) 0.044(2) Uani 1 1 d . . .
H5A H 0.6442 0.8841 0.1583 0.052 Uiso 1 1 calc R . .
C6 C 0.5669(5) 0.7589(5) 0.1893(9) 0.0376(19) Uani 1 1 d . . .
C7 C 0.5255(5) 0.7611(5) 0.3436(9) 0.039(2) Uani 1 1 d . . .
C8 C 0.5560(5) 0.8136(5) 0.4850(10) 0.0401(19) Uani 1 1 d . . .
C9 C 0.4908(5) 0.7846(5) 0.5987(9) 0.0368(18) Uani 1 1 d . . .
C10 C 0.4879(6) 0.8135(5) 0.7691(11) 0.055(2) Uani 1 1 d . . .
H10A H 0.4433 0.8263 0.7767 0.083 Uiso 1 1 calc R . .
H10B H 0.5407 0.8630 0.7941 0.083 Uiso 1 1 calc R . .
H10C H 0.4780 0.7698 0.8471 0.083 Uiso 1 1 calc R . .

loop_
_atom_site_aniso_label
_atom_site_aniso_U_11
_atom_site_aniso_U_22
_atom_site_aniso_U_33
_atom_site_aniso_U_23
_atom_site_aniso_U_13
_atom_site_aniso_U_12
Tl 0.0508(3) 0.0508(3) 0.0394(3) 0.000 0.000 0.02542(13)
Br 0.0474(6) 0.0491(6) 0.0614(7) -0.0060(4) -0.0068(4) 0.0083(5)
B 0.044(7) 0.044(7) 0.037(9) 0.000 0.000 0.022(3)
N1 0.029(4) 0.042(4) 0.042(3) -0.006(3) 0.000(3) 0.012(3)
N2 0.041(4) 0.037(4) 0.043(4) -0.009(3) -0.001(3) 0.017(4)
C1 0.056(6) 0.039(6) 0.063(5) -0.003(4) 0.007(5) 0.023(5)
C2 0.076(8) 0.066(8) 0.076(7) -0.025(6) -0.005(6) 0.043(7)
C3 0.071(7) 0.077(8) 0.048(5) -0.009(5) 0.005(5) 0.042(7)
C4 0.046(6) 0.063(7) 0.046(5) -0.006(4) 0.000(4) 0.019(5)
C5 0.038(5) 0.041(5) 0.049(4) 0.000(4) -0.003(4) 0.018(4)
C6 0.035(5) 0.044(5) 0.039(4) -0.004(4) -0.007(3) 0.024(4)
C7 0.041(5) 0.035(5) 0.045(4) 0.001(4) 0.004(4) 0.023(4)
C8 0.034(5) 0.028(5) 0.053(4) -0.001(3) -0.007(4) 0.012(4)
C9 0.038(5) 0.036(5) 0.043(4) 0.005(3) -0.004(3) 0.024(4)
C10 0.055(6) 0.051(6) 0.054(5) -0.010(4) -0.011(4) 0.023(5)

loop_
_atom_type_symbol
_atom_type_description
_atom_type_scat_dispersion_real
_atom_type_scat_dispersion_imag
_atom_type_scat_source
C C 0.0033 0.0016 'International Tables Vol C Tables 4.2.6.8 and 6.1.1.4'
H H 0.0000 0.0000 'International Tables Vol C Tables 4.2.6.8 and 6.1.1.4'
B B 0.0013 0.0007 'International Tables Vol C Tables 4.2.6.8 and 6.1.1.4'
N N 0.0061 0.0033 'International Tables Vol C Tables 4.2.6.8 and 6.1.1.4'
Br Br -0.2901 2.4595 'International Tables Vol C Tables 4.2.6.8 and 6.1.1.4'
Tl Tl -2.8358 9.6688 'International Tables Vol C Tables 4.2.6.8 and 6.1.1.4'

loop_
_geom_angle_atom_site_label_1
_geom_angle_atom_site_label_2
_geom_angle_atom_site_label_3
_geom_angle
_geom_angle_site_symmetry_1
_geom_angle_site_symmetry_3
_geom_angle_publ_flag
N1 Tl N1 74.2(2) 2_665 3_565 ?
N1 Tl N1 74.2(2) 2_665 . ?
N1 Tl N1 74.2(2) 3_565 . ?
H1 B N2 110.2(6) . 2_665 ?
H1 B N2 110.2(6) . . ?
N2 B N2 108.7(6) 2_665 . ?
H1 B N2 110.2(6) . 3_565 ?
N2 B N2 108.7(6) 2_665 3_565 ?
N2 B N2 108.7(6) . 3_565 ?
C7 N1 N2 108.1(6) . . ?
C7 N1 Tl 120.8(5) . . ?
N2 N1 Tl 115.9(5) . . ?
C9 N2 N1 110.5(6) . . ?
C9 N2 B 127.7(7) . . ?
N1 N2 B 121.7(7) . . ?
C2 C1 C6 120.5(9) . . ?
C1 C2 C3 119.4(9) . . ?
C4 C3 C2 120.5(9) . . ?
C3 C4 C5 119.9(9) . . ?
C4 C5 C6 121.2(8) . . ?
C1 C6 C5 118.5(8) . . ?
C1 C6 C7 119.1(8) . . ?
C5 C6 C7 122.4(7) . . ?
N1 C7 C8 108.2(7) . . ?
N1 C7 C6 120.0(7) . . ?
C8 C7 C6 131.8(8) . . ?
C9 C8 C7 107.4(7) . . ?
C9 C8 Br 124.8(6) . . ?
C7 C8 Br 127.7(7) . . ?
N2 C9 C8 105.8(7) . . ?
N2 C9 C10 123.4(7) . . ?
C8 C9 C10 130.8(8) . . ?

loop_
_geom_bond_atom_site_label_1
_geom_bond_atom_site_label_2
_geom_bond_distance
_geom_bond_site_symmetry_2
_geom_bond_publ_flag
Tl N1 2.600(6) 2_665 ?
Tl N1 2.600(6) 3_565 ?
Tl N1 2.600(6) . ?
Br C8 1.874(8) . ?
B H1 1.04(13) . ?
B N2 1.535(9) 2_665 ?
B N2 1.535(9) . ?
B N2 1.535(9) 3_565 ?
N1 C7 1.324(10) . ?
N1 N2 1.364(8) . ?
N2 C9 1.363(10) . ?
C1 C2 1.387(13) . ?
C1 C6 1.388(11) . ?
C2 C3 1.403(14) . ?
C3 C4 1.357(13) . ?
C4 C5 1.383(11) . ?
C5 C6 1.395(10) . ?
C6 C7 1.467(11) . ?
C7 C8 1.413(11) . ?
C8 C9 1.383(11) . ?
C9 C10 1.480(12) . ?

loop_
_geom_torsion_atom_site_label_1
_geom_torsion_atom_site_label_2
_geom_torsion_atom_site_label_3
_geom_torsion_atom_site_label_4
_geom_torsion
_geom_torsion_site_symmetry_1
_geom_torsion_site_symmetry_2
_geom_torsion_site_symmetry_3
_geom_torsion_site_symmetry_4
_geom_torsion_publ_flag
N1 Tl N1 C7 -112.9(7) 2_665 . . . ?
N1 Tl N1 C7 169.4(7) 3_565 . . . ?
N1 Tl N1 N2 20.8(4) 2_665 . . . ?
N1 Tl N1 N2 -56.8(4) 3_565 . . . ?
C7 N1 N2 C9 -0.1(9) . . . . ?
Tl N1 N2 C9 -139.4(5) . . . . ?
C7 N1 N2 B 176.1(6) . . . . ?
Tl N1 N2 B 36.8(8) . . . . ?
H1 B N2 C9 -28.8(8) . . . . ?
N2 B N2 C9 92.1(12) 2_665 . . . ?
N2 B N2 C9 -149.6(8) 3_565 . . . ?
H1 B N2 N1 155.7(6) . . . . ?
N2 B N2 N1 -83.4(7) 2_665 . . . ?
N2 B N2 N1 34.8(11) 3_565 . . . ?
C6 C1 C2 C3 -3.0(15) . . . . ?
C1 C2 C3 C4 1.9(16) . . . . ?
C2 C3 C4 C5 -0.4(15) . . . . ?
C3 C4 C5 C6 0.2(14) . . . . ?
C2 C1 C6 C5 2.8(13) . . . . ?
C2 C1 C6 C7 -179.1(9) . . . . ?
C4 C5 C6 C1 -1.3(13) . . . . ?
C4 C5 C6 C7 -179.4(8) . . . . ?
N2 N1 C7 C8 -0.6(9) . . . . ?
Tl N1 C7 C8 136.3(6) . . . . ?
N2 N1 C7 C6 177.3(7) . . . . ?
Tl N1 C7 C6 -45.8(9) . . . . ?
C1 C6 C7 N1 -32.5(11) . . . . ?
C5 C6 C7 N1 145.6(8) . . . . ?
C1 C6 C7 C8 144.9(9) . . . . ?
C5 C6 C7 C8 -37.1(13) . . . . ?
N1 C7 C8 C9 1.1(9) . . . . ?
C6 C7 C8 C9 -176.5(8) . . . . ?
N1 C7 C8 Br 177.0(6) . . . . ?
C6 C7 C8 Br -0.5(14) . . . . ?
N1 N2 C9 C8 0.8(9) . . . . ?
B N2 C9 C8 -175.1(7) . . . . ?
N1 N2 C9 C10 -178.0(7) . . . . ?
B N2 C9 C10 6.1(12) . . . . ?
C7 C8 C9 N2 -1.1(9) . . . . ?
Br C8 C9 N2 -177.2(6) . . . . ?
C7 C8 C9 C10 177.6(8) . . . . ?
Br C8 C9 C10 1.5(13) . . . . ?
